data_9009507
loop_
_publ_author_name
'Lengauer, C. L.'
'Giester, G.'
'Tillmanns, E.'

_publ_section_title
;Mineralogical characterization of paulingite from Vinaricka Hora, Czech
 Republic Locality: Vinaricka Hora, Czech Republic
;
_journal_name_full 'Mineralogical Magazine'
_journal_page_first 591
_journal_page_last 606
_journal_paper_doi 10.1180/minmag.1997.061.407.10
_journal_volume 61
_journal_year 1997
_chemical_compound_source 'Vinaricka Hora, Czech Republic'
_chemical_formula_sum 'Al45.36 Ba5.749 Ca10.25 H432 K9 Na0.312 O434.75 Si122.64'
_chemical_name_mineral Paulingite-Ca
_space_group_IT_number 229
_symmetry_space_group_name_Hall '-I 4 2 3'
_symmetry_space_group_name_H-M 'I m -3 m'
_cell_angle_alpha 90
_cell_angle_beta 90
_cell_angle_gamma 90
_cell_length_a 35.1231
_cell_length_b 35.1231
_cell_length_c 35.1231
_cell_volume 43328.985
_database_code_amcsd 0014528
_exptl_crystal_density_diffrn 2.088
_cod_original_cell_volume 43328.988
_cod_original_sg_symbol_H-M 'I m 3 m'
_cod_original_formula_sum '(Si122.64 Al45.36) O434.75 Ca10.25 Ba5.749 K9 Na.312 H432'
_cod_database_code 9009507

loop_
_space_group_symop_operation_xyz
x,y,z
1/2+x,1/2+y,1/2+z
z,-x,y
1/2+z,1/2-x,1/2+y
-y,z,-x
1/2-y,1/2+z,1/2-x
x,-y,z
1/2+x,1/2-y,1/2+z
-z,x,-y
1/2-z,1/2+x,1/2-y
y,-z,x
1/2+y,1/2-z,1/2+x
-x,y,-z
1/2-x,1/2+y,1/2-z
x,-z,-y
1/2+x,1/2-z,1/2-y
-z,y,x
1/2-z,1/2+y,1/2+x
y,-x,-z
1/2+y,1/2-x,1/2-z
-x,z,y
1/2-x,1/2+z,1/2+y
z,-y,-x
1/2+z,1/2-y,1/2-x
-y,x,z
1/2-y,1/2+x,1/2+z
x,z,y
1/2+x,1/2+z,1/2+y
-z,-y,-x
1/2-z,1/2-y,1/2-x
y,x,z
1/2+y,1/2+x,1/2+z
-x,-z,-y
1/2-x,1/2-z,1/2-y
z,y,x
1/2+z,1/2+y,1/2+x
-y,-x,-z
1/2-y,1/2-x,1/2-z
z,x,-y
1/2+z,1/2+x,1/2-y
-y,-z,x
1/2-y,1/2-z,1/2+x
x,y,-z
1/2+x,1/2+y,1/2-z
-z,-x,y
1/2-z,1/2-x,1/2+y
y,z,-x
1/2+y,1/2+z,1/2-x
-x,-y,z
1/2-x,1/2-y,1/2+z
-z,x,y
1/2-z,1/2+x,1/2+y
y,-z,-x
1/2+y,1/2-z,1/2-x
-x,y,z
1/2-x,1/2+y,1/2+z
z,-x,-y
1/2+z,1/2-x,1/2-y
-y,z,x
1/2-y,1/2+z,1/2+x
x,-y,-z
1/2+x,1/2-y,1/2-z
-x,z,-y
1/2-x,1/2+z,1/2-y
z,-y,x
1/2+z,1/2-y,1/2+x
-y,x,-z
1/2-y,1/2+x,1/2-z
x,-z,y
1/2+x,1/2-z,1/2+y
-z,y,-x
1/2-z,1/2+y,1/2-x
y,-x,z
1/2+y,1/2-x,1/2+z
-x,-z,y
1/2-x,1/2-z,1/2+y
z,y,-x
1/2+z,1/2+y,1/2-x
-y,-x,z
1/2-y,1/2-x,1/2+z
x,z,-y
1/2+x,1/2+z,1/2-y
-z,-y,x
1/2-z,1/2-y,1/2+x
y,x,-z
1/2+y,1/2+x,1/2-z
-z,-x,-y
1/2-z,1/2-x,1/2-y
y,z,x
1/2+y,1/2+z,1/2+x
-x,-y,-z
1/2-x,1/2-y,1/2-z
z,x,y
1/2+z,1/2+x,1/2+y
-y,-z,-x
1/2-y,1/2-z,1/2-x

loop_
_atom_site_aniso_label
_atom_site_aniso_U_11
_atom_site_aniso_U_22
_atom_site_aniso_U_33
_atom_site_aniso_U_12
_atom_site_aniso_U_13
_atom_site_aniso_U_23
SiT1 0.01520 0.01600 0.01520 0.00110 0.00250 0.00110
AlT1 0.01520 0.01600 0.01520 0.00110 0.00250 0.00110
SiT2 0.01640 0.01800 0.01640 -0.00210 0.00200 -0.00210
AlT2 0.01640 0.01800 0.01640 -0.00210 0.00200 -0.00210
SiT3 0.01490 0.01900 0.01520 0.00240 -0.00090 -0.00330
AlT3 0.01490 0.01900 0.01520 0.00240 -0.00090 -0.00330
SiT4 0.01930 0.01830 0.01690 0.00540 -0.00030 0.00280
AlT4 0.01930 0.01830 0.01690 0.00540 -0.00030 0.00280
SiT5 0.01630 0.01800 0.01830 0.00240 -0.00250 -0.00290
AlT5 0.01630 0.01800 0.01830 0.00240 -0.00250 -0.00290
SiT6 0.01670 0.01870 0.01380 -0.00310 0.00120 -0.00080
AlT6 0.01670 0.01870 0.01380 -0.00310 0.00120 -0.00080
SiT7 0.01440 0.01610 0.01410 -0.00220 -0.00030 0.00290
AlT7 0.01440 0.01610 0.01410 -0.00220 -0.00030 0.00290
SiT8 0.01600 0.01820 0.01610 0.00470 0.00160 0.00340
AlT8 0.01600 0.01820 0.01610 0.00470 0.00160 0.00340
O1 0.03000 0.02900 0.02800 0.00000 0.00000 0.00000
O2 0.03000 0.02900 0.01800 0.00300 0.00000 0.00000
O3 0.02900 0.03000 0.01600 0.00200 0.00000 0.00000
O4 0.05200 0.03600 0.02500 -0.01100 0.00000 0.00000
O5 0.03200 0.04600 0.02800 -0.00300 0.00000 0.00000
O6 0.03400 0.02600 0.02900 0.00200 0.00000 0.00000
O7 0.03200 0.03200 0.03000 0.00900 0.00000 0.00000
O8 0.03200 0.03200 0.03400 0.01400 0.00600 0.00600
O9 0.02600 0.02600 0.03400 0.00900 -0.00100 -0.00100
O10 0.03100 0.03100 0.03900 0.00800 -0.00400 -0.00400
O11 0.03600 0.03600 0.03700 0.00900 0.00800 0.00800
O12 0.03500 0.03500 0.04000 0.01600 -0.00400 -0.00400
O13 0.02100 0.02900 0.03000 0.00400 0.00200 0.00200
O14 0.03500 0.04200 0.02500 -0.01900 0.00200 -0.00300
O15 0.02700 0.03800 0.03400 0.00000 -0.00100 0.00600
O16 0.03900 0.03900 0.04100 0.02200 0.00000 0.00300
O17 0.03500 0.03300 0.03500 -0.00400 0.00400 -0.01400
O18 0.03300 0.02900 0.04000 -0.00200 -0.00100 -0.01500
O19 0.02700 0.03400 0.03200 -0.00200 -0.00100 0.00700
O20 0.03400 0.02500 0.02000 -0.00300 0.00200 0.00600

loop_
_atom_site_label
_atom_site_fract_x
_atom_site_fract_y
_atom_site_fract_z
_atom_site_occupancy
_atom_site_U_iso_or_equiv
_atom_site_type_symbol
_atom_site_attached_hydrogens
SiT1 0.31415 0.25000 0.18585 0.73000 0.01540 Si 0
AlT1 0.31415 0.25000 0.18585 0.27000 0.01540 Al 0
SiT2 0.40239 0.25000 0.09761 0.73000 0.01680 Si 0
AlT2 0.40239 0.25000 0.09761 0.27000 0.01680 Al 0
SiT3 0.31326 0.24994 0.09777 0.73000 0.01640 Si 0
AlT3 0.31326 0.24994 0.09777 0.27000 0.01640 Al 0
SiT4 0.45599 0.10747 0.04451 0.73000 0.01820 Si 0
AlT4 0.45599 0.10747 0.04451 0.27000 0.01820 Al 0
SiT5 0.40182 0.17831 0.04459 0.73000 0.01750 Si 0
AlT5 0.40182 0.17831 0.04459 0.27000 0.01750 Al 0
SiT6 0.31241 0.17825 0.04496 0.73000 0.01640 Si 0
AlT6 0.31241 0.17825 0.04496 0.27000 0.01640 Al 0
SiT7 0.25946 0.10767 0.04451 0.73000 0.01490 Si 0
AlT7 0.25946 0.10767 0.04451 0.27000 0.01490 Al 0
SiT8 0.17112 0.10769 0.04405 0.73000 0.01680 Si 0
AlT8 0.17112 0.10769 0.04405 0.27000 0.01680 Al 0
O1 0.16340 0.09380 0.00000 1.00000 0.02900 O 0
O2 0.26830 0.09690 0.00000 1.00000 0.02600 O 0
O3 0.30310 0.18780 0.00000 1.00000 0.02500 O 0
O4 0.40870 0.18980 0.00000 1.00000 0.03800 O 0
O5 0.44900 0.09620 0.00000 1.00000 0.03500 O 0
O6 0.44930 0.37860 0.00000 1.00000 0.03000 O 0
O7 0.07160 0.07160 0.16130 1.00000 0.03200 O 0
O8 0.43030 0.43030 0.23150 1.00000 0.03300 O 0
O9 0.14390 0.14390 0.05470 1.00000 0.02900 O 0
O10 0.28600 0.28600 0.19610 1.00000 0.03400 O 0
O11 0.28790 0.28790 0.08880 1.00000 0.03600 O 0
O12 0.43020 0.43020 0.05360 1.00000 0.03700 O 0
O13 0.21530 0.12230 0.04980 1.00000 0.02700 O 0
O14 0.28780 0.14130 0.05920 1.00000 0.03400 O 0
O15 0.35730 0.16810 0.05280 1.00000 0.03300 O 0
O16 0.42680 0.14110 0.05720 1.00000 0.04000 O 0
O17 0.29970 0.21630 0.06850 1.00000 0.03400 O 0
O18 0.41560 0.21410 0.07060 1.00000 0.03400 O 0
O19 0.35750 0.26170 0.09020 1.00000 0.03100 O 0
O20 0.30750 0.23550 0.14170 1.00000 0.02600 O 0
Ca1 0.17896 0.17896 0.17896 1.00000 0.03790 Ca 0
Ba2 0.25711 0.25711 0.00000 0.75000 0.04940 Ba 0
K3 0.39865 0.39865 0.14379 0.75000 0.04980 K 0
Ca3 0.39865 0.39865 0.14379 0.14580 0.04980 Ca 0
Ba3 0.39865 0.39865 0.14379 0.10410 0.04980 Ba 0
Ca9 0.41910 0.28740 0.00000 0.18750 0.15000 Ca 0
Ca12 0.17500 0.00000 0.00000 0.75000 0.15000 Ca 0
Na13 0.25700 0.00000 0.00000 0.10410 0.15000 Na 0
Wat1 0.14080 0.14080 0.14080 1.00000 0.08600 O 2
Wat2 0.21760 0.21760 0.21760 1.00000 0.08800 O 2
Wat3 0.20820 0.20820 0.05000 1.00000 0.07100 O 2
Wat4 0.35000 0.35000 0.19680 1.00000 0.07700 O 2
Wat5 0.35180 0.35180 0.09190 0.75000 0.07500 O 2
Wat6 0.21560 0.21560 0.13240 0.50000 0.09700 O 2
Wat7 0.14330 0.14330 0.22260 0.50000 0.09100 O 2
Wat8 0.33690 0.27370 0.00000 0.75000 0.08500 O 2
Wat14 0.41000 0.00000 0.00000 0.25000 0.19000 O 2
Wat15 0.46400 0.43300 0.14300 0.25000 0.19000 O 2
Wat20 0.45500 0.00000 0.00000 0.50000 0.19000 O 2
Wat24 0.31100 0.03000 0.00000 0.29170 0.19000 O 2
Wat17 0.06130 0.06130 0.06130 0.25000 0.10900 O 2
Wat22 0.02700 0.02700 0.12240 0.10410 0.10900 O 2
Wat23 0.03020 0.03020 0.00000 0.12500 0.10900 O 2
Wat10 0.29920 0.50000 0.00000 0.33330 0.10900 O 2
Wat11 0.35920 0.35920 0.00000 0.41670 0.10900 O 2
Wat16 0.45530 0.24650 0.02040 0.39580 0.10900 O 2
Wat19 0.45440 0.28450 0.00000 0.35420 0.10900 O 2
Wat21 0.32480 0.38560 0.02890 0.15630 0.10900 O 2

loop_
_cod_changelog_entry_id
_cod_changelog_entry_author
_cod_changelog_entry_date
_cod_changelog_entry_text
1
;cod-tools version 3.8.0
Id: cif_guess_AMCSD_atom_types 9581 2023-05-17 12:35:41Z saulius
;
2023-05-23T09:19:36+03:00
;Derived atom types and hydrogen counts
from atom names that follow the AMCSD naming convention
(Wat == water, O-H == hydroxyl).
;

loop_
_cod_related_entry_id
_cod_related_entry_database
_cod_related_entry_code
1 AMCSD 0014528

_cell_formula_units_Z 4
